data_1544679
loop_
_publ_author_name
'Kato, T.'
'Miura, Y.'
'Murakami, N.'

_publ_section_title
;
 Crystal structure of sugilite : O3 z corrected from 0.1072 to 0.172
;
_journal_name_full 'Mineralogical Journal'
_journal_page_first 184
_journal_page_last 192
_journal_volume 8
_journal_year 1976
_chemical_formula_sum 'Al1.77 Fe3.51 K0.81 Li6.36 Na2.65 O30 Si12'
_chemical_name_common (K0.81Na0.19)(H2O0.91Na0.64)2(Fe3+1.32Na0.59Ti0.06Fe0.03)2(Li2.12Al0.59Fe0.29)3Si12O30
_chemical_name_mineral sugilite
_space_group_IT_number 192
_space_group_name_H-M_alt 'P 6/m c c'
_symmetry_space_group_name_Hall '-P 6 2c'
_symmetry_space_group_name_H-M 'P 6/m c c'
_cell_angle_alpha 90
_cell_angle_beta 90
_cell_angle_gamma 120
_cell_formula_units_Z 2
_cell_length_a 10.007(2)
_cell_length_b 10.007(2)
_cell_length_c 14.000(2)
_cell_volume 1214.1(4)
_cod_data_source_file sugilite.cif
_cod_data_source_block sugilite
_cod_original_formula_sum 'K0.81 Na2.65 Fe3.51 Li6.36 Al1.77 Si12 O30'
_cod_database_code 1544679

loop_
_space_group_symop_operation_xyz
'x, y, z'
'-x, -y, -z'
'-y, x-y, z'
'y, -x+y, -z'
'-x+y, -x, z'
'x-y, x, -z'
'-x, -y, z'
'x, y, -z'
'y, -x+y, z'
'-y, x-y, -z'
'x-y, x, z'
'-x+y, -x, -z'
'y, x, -z+1/2'
'-y, -x, z+1/2'
'x-y, -y, -z+1/2'
'-x+y, y, z+1/2'
'-x, -x+y, -z+1/2'
'x, x-y, z+1/2'
'-y, -x, -z+1/2'
'y, x, z+1/2'
'-x+y, y, -z+1/2'
'x-y, -y, z+1/2'
'x, x-y, -z+1/2'
'-x, -x+y, z+1/2'

loop_
_atom_site_label
_atom_site_occupancy
_atom_site_fract_x
_atom_site_fract_y
_atom_site_fract_z
_atom_site_adp_type
_atom_site_B_iso_or_equiv
_atom_site_type_symbol
T1 1.0 0.1198(2) 0.3558(2) 0.11270(10) Biso 0.640000 Si
T2 1.0 0.500000 0.000000 0.250000 Biso 2.340000 Li
A 1.0 0.333333 0.666667 0.250000 Biso 0.580000 Fe
B 1.0 0.333333 0.666667 0.000000 Biso 2.610000 Na
C 1.0 0.000000 0.000000 0.250000 Biso 1.390000 K
O1 1.0 0.1373(7) 0.3966(7) 0.000000 Biso 1.470000 O
O2 1.0 0.2236(5) 0.2782(5) 0.1377(5) Biso 1.360000 O
O3 1.0 0.1663(5) 0.5085(5) 0.1720(5) Biso 1.160000 O
